data_7244200
loop_
_publ_author_name
'Wan, Min'
'Wang, Yan-Ning'
'Liu, Jing-Yuan'
'Tong, Liang'
'Ye, Si-Yu'
'Li, Jun-Yi'
'Chen, Li-Zhuang'

_publ_section_title
;
 High temperature molecular-based phase transition compounds with tunable
 and switchable dielectric properties
;
_journal_issue 4
_journal_name_full CrystEngComm
_journal_page_first 782
_journal_page_last 787
_journal_paper_doi 10.1039/D1CE01488A
_journal_volume 24
_journal_year 2022
_chemical_formula_moiety '2(O4 Re), C8 H17 F N2'
_chemical_formula_sum 'C8 H16 F N2 O8 Re2'
_chemical_formula_weight 659.63
_space_group_crystal_system orthorhombic
_space_group_IT_number 61
_space_group_name_Hall '-P 2ac 2ab'
_space_group_name_H-M_alt 'P b c a'
_atom_sites_solution_hydrogens geom
_audit_creation_date 2021-06-20
_audit_creation_method
;
Olex2 1.2
(compiled 2018.05.29 svn.r3508 for OlexSys, GUI svn.r5506)
;
_audit_update_record
;
2021-08-29 deposited with the CCDC.	2021-12-28 downloaded from the CCDC.
;
_cell_angle_alpha 90
_cell_angle_beta 90
_cell_angle_gamma 90
_cell_formula_units_Z 8
_cell_length_a 10.1928(5)
_cell_length_b 14.8794(6)
_cell_length_c 19.0803(8)
_cell_measurement_reflns_used 21673
_cell_measurement_temperature 296(2)
_cell_measurement_theta_max 25.0
_cell_measurement_theta_min 2.65
_cell_volume 2893.8(2)
_computing_cell_refinement 'SAINT V8.18C (?, 2016)'
_computing_data_reduction 'SAINT V8.18C (?, 2016)'
_computing_molecular_graphics 'Olex2 (Dolomanov et al., 2009)'
_computing_publication_material 'Olex2 (Dolomanov et al., 2009)'
_computing_structure_refinement 'ShelXL (Sheldrick, 2015)'
_diffrn_ambient_temperature 296.15
_diffrn_measured_fraction_theta_full 0.971
_diffrn_measured_fraction_theta_max 0.996
_diffrn_measurement_device_type 'Bruker APEX-II CCD'
_diffrn_measurement_method '\f and \w scans'
_diffrn_radiation_monochromator graphite
_diffrn_radiation_type MoK\a
_diffrn_radiation_wavelength 0.71073
_diffrn_reflns_av_R_equivalents 0.0399
_diffrn_reflns_av_unetI/netI 0.0219
_diffrn_reflns_Laue_measured_fraction_full 0.971
_diffrn_reflns_Laue_measured_fraction_max 0.996
_diffrn_reflns_limit_h_max 12
_diffrn_reflns_limit_h_min -11
_diffrn_reflns_limit_k_max 17
_diffrn_reflns_limit_k_min -17
_diffrn_reflns_limit_l_max 22
_diffrn_reflns_limit_l_min -22
_diffrn_reflns_number 21673
_diffrn_reflns_point_group_measured_fraction_full 0.971
_diffrn_reflns_point_group_measured_fraction_max 0.996
_diffrn_reflns_theta_full 25.242
_diffrn_reflns_theta_max 24.999
_diffrn_reflns_theta_min 2.647
_diffrn_standards_number 0
_exptl_absorpt_coefficient_mu 16.768
_exptl_absorpt_correction_T_max 0.134
_exptl_absorpt_correction_T_min 0.061
_exptl_absorpt_correction_type multi-scan
_exptl_crystal_colour white
_exptl_crystal_density_diffrn 3.028
_exptl_crystal_description BLOCK
_exptl_crystal_F_000 2408
_exptl_crystal_size_max 0.2
_exptl_crystal_size_mid 0.15
_exptl_crystal_size_min 0.12
_refine_diff_density_max 0.681
_refine_diff_density_min -0.636
_refine_diff_density_rms 0.116
_refine_ls_extinction_coef 0.00241(4)
_refine_ls_extinction_expression Fc^*^=kFc[1+0.001xFc^2^\l^3^/sin(2\q)]^-1/4^
_refine_ls_extinction_method SHELXL
_refine_ls_goodness_of_fit_ref 1.075
_refine_ls_hydrogen_treatment constr
_refine_ls_matrix_type full
_refine_ls_number_parameters 191
_refine_ls_number_reflns 2540
_refine_ls_number_restraints 0
_refine_ls_restrained_S_all 1.075
_refine_ls_R_factor_all 0.0201
_refine_ls_R_factor_gt 0.0159
_refine_ls_shift/su_max 0.002
_refine_ls_shift/su_mean 0.000
_refine_ls_structure_factor_coef Fsqd
_refine_ls_weighting_details
;
 w=1/[\s^2^(Fo^2^)+(0.0090P)^2^+2.9462P]
 where P=(Fo^2^+2Fc^2^)/3
;
_refine_ls_weighting_scheme calc
_refine_ls_wR_factor_gt 0.0327
_refine_ls_wR_factor_ref 0.0338
_reflns_Friedel_coverage 0.000
_reflns_number_gt 2254
_reflns_number_total 2540
_reflns_threshold_expression 'I > 2\s(I)'
_cod_data_source_file d1ce01488a2.cif
_cod_data_source_block FEtdabcoReO4
_cod_depositor_comments
;
The following automatic conversions were performed:

data item '_exptl_absorpt_correction_type' value 'MULTI-SCAN' was
changed to 'multi-scan' in accordance with the
/home/data/users/saulius/crontab/automatic-downloads/rss-feeds/RSC/lib/dictionaries/cif_core.dic
dictionary named 'cif_core.dic' version 2.4.2 last updated on
2011-04-26.

Automatic conversion script
Id: cif_fix_values 7556 2019-12-06 15:28:31Z antanas 

 Adding full bibliography for 7244198--7244201.cif.
;
_cod_database_code 7244200
_shelxl_version_number 2013-2
_shelx_space_group_comment
;
The symmetry employed for this shelxl refinement is uniquely defined
by the following loop, which should always be used as a source of
symmetry information in preference to the above space-group names.
They are only intended as comments.
;
_shelx_estimated_absorpt_t_max 0.238
_shelx_estimated_absorpt_t_min 0.134
_olex2_refinement_description
;
1. Fixed Uiso
 At 1.2 times of:
  All C(H,H) groups, All N(H) groups
2.a Ternary CH refined with riding coordinates:
 N2(H2)
2.b Secondary CH2 refined with riding coordinates:
 C1(H1A,H1B), C2(H2A,H2B), C3(H3A,H3B), C4(H4A,H4B), C5(H5A,H5B), C6(H6A,H6B),
 C7(H7A,H7B), C8(H8A,H8B)
;
_olex2_submission_special_instructions 'No special instructions were received'

loop_
_space_group_symop_operation_xyz
'x, y, z'
'-x+1/2, -y, z+1/2'
'x+1/2, -y+1/2, -z'
'-x, y+1/2, -z+1/2'
'-x, -y, -z'
'x-1/2, y, -z-1/2'
'-x-1/2, y-1/2, z'
'x, -y-1/2, z-1/2'

loop_
_atom_site_label
_atom_site_type_symbol
_atom_site_fract_x
_atom_site_fract_y
_atom_site_fract_z
_atom_site_U_iso_or_equiv
_atom_site_adp_type
_atom_site_occupancy
_atom_site_site_symmetry_order
_atom_site_calc_flag
_atom_site_refinement_flags_posn
_atom_site_refinement_flags_adp
_atom_site_refinement_flags_occupancy
_atom_site_disorder_assembly
_atom_site_disorder_group
Re1 Re 0.38554(2) 0.14849(2) 0.65153(2) 0.02245(7) Uani 1 1 d . . . . .
Re2 Re 0.38775(2) 0.44659(2) 0.58400(2) 0.02137(6) Uani 1 1 d . . . . .
C1 C 0.7637(4) 0.9712(3) 0.6973(2) 0.0355(10) Uani 1 1 d . . . . .
H1A H 0.7985 1.0317 0.7009 0.043 Uiso 1 1 calc R . . . .
H1B H 0.7014 0.9626 0.7351 0.043 Uiso 1 1 calc R . . . .
C2 C 0.6954(4) 0.9602(2) 0.62840(19) 0.0234(9) Uani 1 1 d . . . . .
H2A H 0.7600 0.9659 0.5913 0.028 Uiso 1 1 calc R . . . .
H2B H 0.6333 1.0091 0.6230 0.028 Uiso 1 1 calc R . . . .
C3 C 0.5321(4) 0.8834(3) 0.55645(19) 0.0217(8) Uani 1 1 d . . . . .
H3A H 0.5810 0.9055 0.5164 0.026 Uiso 1 1 calc R . . . .
H3B H 0.4643 0.9268 0.5676 0.026 Uiso 1 1 calc R . . . .
C4 C 0.4696(4) 0.7930(3) 0.53865(19) 0.0265(9) Uani 1 1 d . . . . .
H4A H 0.3756 0.8002 0.5328 0.032 Uiso 1 1 calc R . . . .
H4B H 0.5057 0.7702 0.4951 0.032 Uiso 1 1 calc R . . . .
C5 C 0.4527(4) 0.7698(3) 0.66402(19) 0.0274(9) Uani 1 1 d . . . . .
H5A H 0.4556 0.7253 0.7012 0.033 Uiso 1 1 calc R . . . .
H5B H 0.3631 0.7910 0.6596 0.033 Uiso 1 1 calc R . . . .
C6 C 0.5432(4) 0.8478(3) 0.68154(19) 0.0235(9) Uani 1 1 d . . . . .
H6A H 0.4916 0.8992 0.6965 0.028 Uiso 1 1 calc R . . . .
H6B H 0.6011 0.8310 0.7197 0.028 Uiso 1 1 calc R . . . .
C7 C 0.7158(4) 0.7966(2) 0.6019(2) 0.0269(9) Uani 1 1 d . . . . .
H7A H 0.7839 0.7938 0.6374 0.032 Uiso 1 1 calc R . . . .
H7B H 0.7573 0.8070 0.5569 0.032 Uiso 1 1 calc R . . . .
C8 C 0.6413(4) 0.7088(3) 0.6003(2) 0.0274(9) Uani 1 1 d . . . . .
H8A H 0.6679 0.6738 0.5598 0.033 Uiso 1 1 calc R . . . .
H8B H 0.6604 0.6742 0.6422 0.033 Uiso 1 1 calc R . . . .
F1 F 0.8652(3) 0.9097(2) 0.70382(15) 0.0598(8) Uani 1 1 d . . . . .
N1 N 0.6229(3) 0.8725(2) 0.61826(15) 0.0166(6) Uani 1 1 d . . . . .
N2 N 0.4968(3) 0.7288(2) 0.59651(15) 0.0238(7) Uani 1 1 d . . . . .
H2 H 0.4484 0.6729 0.5883 0.029 Uiso 1 1 calc R . . . .
O1 O 0.2614(3) 0.4556(2) 0.52451(13) 0.0364(7) Uani 1 1 d . . . . .
O2 O 0.5182(3) 0.3974(2) 0.54144(15) 0.0396(7) Uani 1 1 d . . . . .
O3 O 0.4333(3) 0.54966(18) 0.61709(16) 0.0382(7) Uani 1 1 d . . . . .
O4 O 0.3381(3) 0.3782(2) 0.65113(14) 0.0379(7) Uani 1 1 d . . . . .
O5 O 0.5455(3) 0.1816(3) 0.64191(19) 0.0608(11) Uani 1 1 d . . . . .
O6 O 0.2937(3) 0.18662(19) 0.58198(13) 0.0335(7) Uani 1 1 d . . . . .
O7 O 0.3221(3) 0.18653(19) 0.72929(14) 0.0400(7) Uani 1 1 d . . . . .
O8 O 0.3837(3) 0.0329(2) 0.65276(16) 0.0396(8) Uani 1 1 d . . . . .

loop_
_atom_site_aniso_label
_atom_site_aniso_U_11
_atom_site_aniso_U_22
_atom_site_aniso_U_33
_atom_site_aniso_U_23
_atom_site_aniso_U_13
_atom_site_aniso_U_12
Re1 0.02248(10) 0.02289(11) 0.02199(9) 0.00049(6) -0.00132(6) -0.00118(7)
Re2 0.02351(10) 0.01931(10) 0.02130(9) -0.00155(6) 0.00114(6) -0.00301(6)
C1 0.043(3) 0.030(3) 0.033(2) -0.0022(19) -0.007(2) -0.013(2)
C2 0.027(2) 0.015(2) 0.028(2) 0.0012(17) -0.0006(16) -0.0057(16)
C3 0.025(2) 0.023(2) 0.0171(18) 0.0037(16) -0.0058(16) 0.0040(16)
C4 0.033(2) 0.023(2) 0.023(2) 0.0007(17) -0.0072(16) -0.0037(17)
C5 0.027(2) 0.032(3) 0.023(2) 0.0023(17) 0.0051(16) -0.0023(19)
C6 0.031(2) 0.023(2) 0.0159(17) 0.0021(17) 0.0052(16) 0.0003(17)
C7 0.018(2) 0.021(2) 0.041(2) -0.0047(19) 0.0008(17) 0.0079(16)
C8 0.022(2) 0.025(2) 0.035(2) -0.0065(18) -0.0014(17) 0.0066(17)
F1 0.0549(18) 0.069(2) 0.0560(18) -0.0040(16) -0.0304(14) 0.0078(16)
N1 0.0154(16) 0.0176(17) 0.0169(15) -0.0009(13) -0.0009(12) 0.0003(12)
N2 0.0280(18) 0.0158(17) 0.0277(17) -0.0002(13) -0.0019(14) -0.0072(14)
O1 0.0290(16) 0.053(2) 0.0278(15) -0.0005(15) -0.0002(12) -0.0053(14)
O2 0.0332(17) 0.0430(19) 0.0425(18) -0.0056(15) 0.0030(14) 0.0097(14)
O3 0.0482(19) 0.0245(17) 0.0420(17) -0.0015(14) -0.0013(15) -0.0108(14)
O4 0.0514(19) 0.0284(18) 0.0339(16) 0.0053(13) 0.0051(15) -0.0089(15)
O5 0.031(2) 0.070(3) 0.082(3) 0.024(2) -0.0062(17) -0.0155(18)
O6 0.0375(17) 0.0387(19) 0.0241(14) -0.0004(13) -0.0007(12) 0.0073(14)
O7 0.065(2) 0.0315(18) 0.0237(14) -0.0066(13) -0.0001(14) 0.0059(16)
O8 0.044(2) 0.0295(19) 0.0452(18) -0.0040(14) -0.0014(14) 0.0055(14)

loop_
_atom_type_symbol
_atom_type_description
_atom_type_scat_dispersion_real
_atom_type_scat_dispersion_imag
_atom_type_scat_source
C C 0.0033 0.0016 'International Tables Vol C Tables 4.2.6.8 and 6.1.1.4'
H H 0.0000 0.0000 'International Tables Vol C Tables 4.2.6.8 and 6.1.1.4'
F F 0.0171 0.0103 'International Tables Vol C Tables 4.2.6.8 and 6.1.1.4'
N N 0.0061 0.0033 'International Tables Vol C Tables 4.2.6.8 and 6.1.1.4'
O O 0.0106 0.0060 'International Tables Vol C Tables 4.2.6.8 and 6.1.1.4'
Re Re -1.0185 7.2310 'International Tables Vol C Tables 4.2.6.8 and 6.1.1.4'

loop_
_geom_angle_atom_site_label_1
_geom_angle_atom_site_label_2
_geom_angle_atom_site_label_3
_geom_angle
_geom_angle_site_symmetry_1
_geom_angle_site_symmetry_3
_geom_angle_publ_flag
O5 Re1 O6 109.90(15) . . ?
O5 Re1 O7 110.90(17) . . ?
O5 Re1 O8 107.44(16) . . ?
O7 Re1 O6 110.68(14) . . ?
O7 Re1 O8 108.30(14) . . ?
O8 Re1 O6 109.54(14) . . ?
O2 Re2 O1 107.47(13) . . ?
O2 Re2 O3 110.08(15) . . ?
O3 Re2 O1 111.94(14) . . ?
O4 Re2 O1 108.56(14) . . ?
O4 Re2 O2 109.17(15) . . ?
O4 Re2 O3 109.56(14) . . ?
F1 C1 C2 110.7(3) . . ?
C1 C2 N1 115.8(3) . . ?
N1 C3 C4 109.6(3) . . ?
N2 C4 C3 108.9(3) . . ?
N2 C5 C6 108.6(3) . . ?
N1 C6 C5 109.8(3) . . ?
N1 C7 C8 109.6(3) . . ?
N2 C8 C7 108.8(3) . . ?
C3 N1 C2 107.9(3) . . ?
C6 N1 C2 111.9(3) . . ?
C6 N1 C3 108.9(3) . . ?
C6 N1 C7 108.9(3) . . ?
C7 N1 C2 111.5(3) . . ?
C7 N1 C3 107.8(3) . . ?
C4 N2 C5 108.7(3) . . ?
C4 N2 C8 110.2(3) . . ?
C5 N2 C8 109.5(3) . . ?

loop_
_geom_bond_atom_site_label_1
_geom_bond_atom_site_label_2
_geom_bond_distance
_geom_bond_site_symmetry_2
_geom_bond_publ_flag
Re1 O5 1.713(3) . ?
Re1 O6 1.720(3) . ?
Re1 O7 1.715(3) . ?
Re1 O8 1.720(3) . ?
Re2 O1 1.722(3) . ?
Re2 O2 1.722(3) . ?
Re2 O3 1.722(3) . ?
Re2 O4 1.713(3) . ?
C1 C2 1.497(5) . ?
C1 F1 1.387(5) . ?
C2 N1 1.512(4) . ?
C3 C4 1.526(5) . ?
C3 N1 1.508(4) . ?
C4 N2 1.486(5) . ?
C5 C6 1.520(5) . ?
C5 N2 1.495(4) . ?
C6 N1 1.501(4) . ?
C7 C8 1.511(5) . ?
C7 N1 1.506(4) . ?
C8 N2 1.504(5) . ?
